data_7150509
loop_
_publ_author_name
'Mori, Akira'
'Kawakami, Hiroko'
'Kato, Nobuo'
'Wu, Shu-Ping'
'Takeshita, Hitoshi'

_publ_section_title
;
 Photochemical reactions of 2-bromotropone and 2,7-dibromotropone with
 9,10-dicyanoanthracene
;
_journal_issue 10
_journal_name_full 'Organic &amp;  Biomolecular Chemistry'
_journal_page_first 1730
_journal_paper_doi 10.1039/b300922j
_journal_volume 1
_journal_year 2003
_chemical_formula_moiety ' 2 (C22 H12 Br N O2), C6 H6'
_chemical_formula_sum 'C50 H30 Br2 N2 O4'
_chemical_formula_weight 882.58
_chemical_name_systematic
; 
9-(3-Bromo-2-oxocycloheptatrienyl)-9-
cyanoanthran-5-one
;
_space_group_IT_number 2
_symmetry_cell_setting triclinic
_symmetry_space_group_name_Hall '-P 1'
_symmetry_space_group_name_H-M 'P -1'
_atom_sites_solution_hydrogens geom
_atom_sites_solution_primary direct
_atom_sites_solution_secondary difmap
_audit_creation_method SHELXL
_cell_angle_alpha 104.95(2)
_cell_angle_beta 108.12(2)
_cell_angle_gamma 111.56(2)
_cell_formula_units_Z 2
_cell_length_a 13.614(3)
_cell_length_b 13.721(6)
_cell_length_c 13.427(3)
_cell_measurement_reflns_used 25
_cell_measurement_temperature 296(2)
_cell_measurement_theta_max 44
_cell_measurement_theta_min 22
_cell_volume 2010.8(13)
_computing_cell_refinement ' CAD-4 Software (Enraf-Nonius, 1989)'
_computing_data_collection ' CAD-4 Software (Enraf-Nonius, 1989)'
_computing_data_reduction ' MolEN (Fair, 1990)'
_computing_molecular_graphics 'Xtal_GX (Hall & du Boulay, 1995)'
_computing_publication_material 'SHELXL93 (Sheldrick, 1993)'
_computing_structure_refinement 'SHELXL93 (Sheldrick, 1993)'
_computing_structure_solution
; SIR92 (Altomare, Burla, Camalli, Cascarano, Giacovazzo, 
Guagliardi & Polidori, 1994) 
;
_diffrn_ambient_temperature 296(2)
_diffrn_measurement_device 'Enraf-Nonius FR590'
_diffrn_measurement_method \w--2\q
_diffrn_radiation_monochromator graphite
_diffrn_radiation_source 'fine-focus sealed tube'
_diffrn_radiation_type CuK\a
_diffrn_radiation_wavelength 1.54184
_diffrn_reflns_av_R_equivalents 0.0302
_diffrn_reflns_av_sigmaI/netI 0.0179
_diffrn_reflns_limit_h_max 15
_diffrn_reflns_limit_h_min -16
_diffrn_reflns_limit_k_max 16
_diffrn_reflns_limit_k_min 0
_diffrn_reflns_limit_l_max 15
_diffrn_reflns_limit_l_min -16
_diffrn_reflns_number 7978
_diffrn_reflns_theta_max 69.93
_diffrn_reflns_theta_min 3.82
_diffrn_standards_decay_% 1.8
_diffrn_standards_interval_time 120
_diffrn_standards_number 3
_exptl_absorpt_coefficient_mu 2.952
_exptl_absorpt_correction_T_max 0.9972
_exptl_absorpt_correction_T_min 0.8354
_exptl_absorpt_correction_type ' empirical via \y scans (North, Phillips, & Mathews, 1968) '
_exptl_crystal_colour colorless
_exptl_crystal_density_diffrn 1.458
_exptl_crystal_density_meas ?
_exptl_crystal_description prism
_exptl_crystal_F_000 892
_exptl_crystal_size_max 0.60
_exptl_crystal_size_mid 0.45
_exptl_crystal_size_min 0.35
_refine_diff_density_max 1.257
_refine_diff_density_min -.917
_refine_ls_extinction_coef 0.0043(2)
_refine_ls_extinction_expression Fc^*^=kFc[1+0.001xFc^2^l^3^/sin(2\q)]^-1/4^
_refine_ls_extinction_method SHELXL
_refine_ls_goodness_of_fit_all 1.090
_refine_ls_goodness_of_fit_obs 1.112
_refine_ls_hydrogen_treatment riding
_refine_ls_matrix_type full
_refine_ls_number_parameters 524
_refine_ls_number_reflns 7635
_refine_ls_number_restraints 0
_refine_ls_restrained_S_all 1.090
_refine_ls_restrained_S_obs 1.112
_refine_ls_R_factor_all 0.0504
_refine_ls_R_factor_obs 0.0457
_refine_ls_shift/esd_max -0.001
_refine_ls_shift/esd_mean 0.000
_refine_ls_structure_factor_coef Fsqd
_refine_ls_weighting_details 'w=1/[\s^2^(Fo^2^)+( 0.0572P)^2^+1.6870P] where P=(Fo^2^+2Fc^2^)/3'
_refine_ls_weighting_scheme calc
_refine_ls_wR_factor_all 0.1275
_refine_ls_wR_factor_obs 0.1236
_reflns_number_observed 6938
_reflns_number_total 7635
_reflns_observed_criterion >2\s(I)
_cod_data_source_file b300922j.txt
_cod_data_source_block 18
_cod_depositor_comments
;
The following automatic conversions were performed:

'_refine_ls_weighting_scheme' value 'calc w=1/[\s^2^(Fo^2^)+(
0.0572P)^2^+1.6870P] where P=(Fo^2^+2Fc^2^)/3' was changed to 'calc'.
New tag '_refine_ls_weighting_details' was created. The value of the
new tag was set to 'w=1/[\s^2^(Fo^2^)+( 0.0572P)^2^+1.6870P] where
P=(Fo^2^+2Fc^2^)/3'.

Automatic conversion script
Id: cif_fix_values 3143 2015-03-26 13:38:13Z robertas 
;
_cod_original_cell_volume 2010.8(11)
_cod_database_code 7150509

loop_
_symmetry_equiv_pos_as_xyz
'x, y, z'
'-x, -y, -z'

loop_
_atom_site_aniso_label
_atom_site_aniso_U_11
_atom_site_aniso_U_22
_atom_site_aniso_U_33
_atom_site_aniso_U_23
_atom_site_aniso_U_13
_atom_site_aniso_U_12
Br1 0.0871(3) 0.0629(2) 0.0641(2) 0.0237(2) 0.0518(2) 0.0334(2)
O1 0.097(2) 0.0541(13) 0.097(2) 0.0474(14) 0.025(2) 0.0362(13)
O2 0.0773(13) 0.0433(10) 0.0532(11) 0.0268(9) 0.0375(10) 0.0384(10)
N1 0.106(3) 0.060(2) 0.081(2) 0.011(2) 0.054(2) 0.040(2)
C1 0.064(2) 0.0413(15) 0.071(2) 0.0266(14) 0.032(2) 0.0196(14)
C2 0.051(2) 0.051(2) 0.078(2) 0.022(2) 0.024(2) 0.0135(14)
C3 0.048(2) 0.061(2) 0.066(2) 0.024(2) 0.0202(14) 0.0245(14)
C4 0.052(2) 0.0483(15) 0.053(2) 0.0248(12) 0.0253(13) 0.0285(13)
C4A 0.0488(14) 0.0357(12) 0.0392(12) 0.0164(10) 0.0237(11) 0.0214(11)
C5 0.061(2) 0.053(2) 0.051(2) 0.0177(14) 0.0095(14) 0.0205(15)
C6 0.057(2) 0.072(2) 0.062(2) 0.016(2) 0.001(2) 0.021(2)
C7 0.070(2) 0.092(3) 0.054(2) 0.028(2) 0.007(2) 0.045(2)
C8 0.081(2) 0.071(2) 0.049(2) 0.031(2) 0.023(2) 0.047(2)
C8A 0.063(2) 0.0501(15) 0.0363(13) 0.0203(11) 0.0215(12) 0.0321(13)
C9 0.074(2) 0.0451(15) 0.054(2) 0.0271(13) 0.0293(15) 0.0328(14)
C9A 0.055(2) 0.0380(13) 0.0478(14) 0.0204(11) 0.0257(12) 0.0226(12)
C10 0.0504(14) 0.0329(12) 0.0374(12) 0.0138(10) 0.0196(11) 0.0216(11)
C10A 0.0536(15) 0.0431(13) 0.0351(12) 0.0155(11) 0.0158(11) 0.0233(12)
C11 0.065(2) 0.0404(14) 0.050(2) 0.0141(12) 0.0290(14) 0.0250(13)
C1' 0.0425(13) 0.0343(12) 0.0425(13) 0.0187(10) 0.0178(11) 0.0192(10)
C2' 0.0393(12) 0.0383(12) 0.0415(13) 0.0197(10) 0.0169(10) 0.0201(10)
C3' 0.0441(14) 0.0506(15) 0.0487(14) 0.0244(12) 0.0252(12) 0.0225(12)
C4' 0.070(2) 0.074(2) 0.070(2) 0.048(2) 0.046(2) 0.039(2)
C5' 0.075(2) 0.064(2) 0.098(3) 0.060(2) 0.053(2) 0.039(2)
C6' 0.076(2) 0.047(2) 0.091(2) 0.045(2) 0.045(2) 0.036(2)
C7' 0.065(2) 0.0397(14) 0.064(2) 0.0264(13) 0.0331(15) 0.0295(13)
Br21 0.0720(3) 0.0825(3) 0.0858(3) 0.0318(2) 0.0044(2) 0.0494(2)
O21 0.130(3) 0.0340(12) 0.108(2) 0.0218(13) 0.053(2) 0.0303(14)
O22 0.0494(10) 0.0349(9) 0.0564(11) 0.0177(8) 0.0141(9) 0.0225(8)
N21 0.0513(14) 0.059(2) 0.087(2) 0.0346(15) 0.0170(14) 0.0309(13)
C21 0.074(2) 0.054(2) 0.061(2) 0.004(2) 0.023(2) 0.030(2)
C22 0.085(3) 0.086(3) 0.056(2) 0.014(2) 0.036(2) 0.035(2)
C23 0.080(2) 0.080(2) 0.054(2) 0.028(2) 0.034(2) 0.029(2)
C24 0.062(2) 0.051(2) 0.050(2) 0.0230(13) 0.0231(14) 0.0206(14)
C24A 0.0410(13) 0.0390(13) 0.0380(12) 0.0133(10) 0.0106(10) 0.0177(11)
C25 0.0461(15) 0.058(2) 0.046(2) 0.0173(13) 0.0152(12) 0.0150(13)
C26 0.049(2) 0.098(3) 0.051(2) 0.029(2) 0.0195(14) 0.015(2)
C27 0.049(2) 0.087(3) 0.073(2) 0.048(2) 0.017(2) 0.003(2)
C28 0.050(2) 0.053(2) 0.077(2) 0.037(2) 0.015(2) 0.0072(14)
C28A 0.0402(13) 0.0397(14) 0.057(2) 0.0241(12) 0.0114(12) 0.0118(11)
C29 0.059(2) 0.0352(14) 0.067(2) 0.0158(13) 0.0149(15) 0.0174(13)
C29A 0.0497(15) 0.0390(13) 0.0486(15) 0.0096(11) 0.0126(12) 0.0190(12)
C30 0.0374(12) 0.0317(11) 0.0407(12) 0.0144(10) 0.0121(10) 0.0160(10)
C30A 0.0319(12) 0.0399(13) 0.0425(13) 0.0177(11) 0.0084(10) 0.0104(10)
C31 0.0403(13) 0.0377(13) 0.0518(15) 0.0182(11) 0.0128(11) 0.0163(11)
C21' 0.0348(11) 0.0303(11) 0.0388(12) 0.0132(9) 0.0149(10) 0.0138(9)
C22' 0.0380(12) 0.0363(12) 0.0416(12) 0.0204(10) 0.0182(10) 0.0175(10)
C23' 0.0415(13) 0.0511(15) 0.0429(13) 0.0209(12) 0.0167(11) 0.0240(12)
C24' 0.0408(14) 0.056(2) 0.0445(14) 0.0135(13) 0.0109(12) 0.0151(13)
C25' 0.047(2) 0.0381(14) 0.065(2) 0.0052(13) 0.0170(14) 0.0082(12)
C26' 0.053(2) 0.0309(13) 0.075(2) 0.0107(13) 0.020(2) 0.0163(12)
C27' 0.0411(13) 0.0338(12) 0.058(2) 0.0141(11) 0.0153(12) 0.0180(11)
C1" 0.140(6) 0.134(6) 0.084(4) 0.016(4) 0.046(4) 0.030(5)
C2" 0.165(7) 0.128(6) 0.113(5) 0.032(4) 0.077(5) 0.047(5)
C3" 0.093(4) 0.183(8) 0.158(7) 0.090(6) 0.056(4) 0.058(5)
C4" 0.130(6) 0.219(10) 0.101(5) 0.053(5) 0.066(4) 0.081(6)
C5" 0.155(7) 0.191(8) 0.154(7) 0.069(6) 0.107(6) 0.090(6)
C6" 0.106(4) 0.164(7) 0.137(6) 0.062(5) 0.060(4) 0.049(4)

loop_
_atom_site_label
_atom_site_type_symbol
_atom_site_fract_x
_atom_site_fract_y
_atom_site_fract_z
_atom_site_U_iso_or_equiv
_atom_site_thermal_displace_type
_atom_site_occupancy
_atom_site_calc_flag
_atom_site_refinement_flags
_atom_site_disorder_group
Br1 Br 0.85098(4) 0.57686(3) 0.45198(3) 0.06811(15) Uani 1 d . .
O1 O 0.7524(3) 0.4354(2) 0.8694(2) 0.0848(8) Uani 1 d . .
O2 O 0.8284(2) 0.6038(2) 0.6614(2) 0.0509(5) Uani 1 d . .
N1 N 0.7704(3) 0.8866(3) 0.9555(3) 0.0836(10) Uani 1 d . .
C1 C 0.5539(3) 0.4241(3) 0.7115(3) 0.0602(8) Uani 1 d . .
H1 H 0.5448(3) 0.3583(3) 0.7238(3) 0.072 Uiso 1 calc R .
C2 C 0.4593(3) 0.4216(3) 0.6333(3) 0.0670(9) Uani 1 d . .
H2 H 0.3865(3) 0.3541(3) 0.5925(3) 0.080 Uiso 1 calc R .
C3 C 0.4715(3) 0.5197(3) 0.6147(3) 0.0610(8) Uani 1 d . .
H3 H 0.4070(3) 0.5182(3) 0.5620(3) 0.073 Uiso 1 calc R .
C4 C 0.5797(3) 0.6189(2) 0.6746(2) 0.0486(6) Uani 1 d . .
H4 H 0.5877(3) 0.6845(2) 0.6623(2) 0.058 Uiso 1 calc R .
C4A C 0.6773(2) 0.6227(2) 0.7532(2) 0.0397(5) Uani 1 d . .
C5 C 1.0115(3) 0.8221(3) 0.9530(3) 0.0635(8) Uani 1 d . .
H5 H 1.0238(3) 0.8887(3) 0.9414(3) 0.076 Uiso 1 calc R .
C6 C 1.1052(3) 0.8179(3) 1.0264(3) 0.0776(10) Uani 1 d . .
H6 H 1.1808(3) 0.8814(3) 1.0633(3) 0.093 Uiso 1 calc R .
C7 C 1.0869(3) 0.7196(4) 1.0453(3) 0.0769(10) Uani 1 d . .
H7 H 1.1503(3) 0.7172(4) 1.0952(3) 0.092 Uiso 1 calc R .
C8 C 0.9767(3) 0.6264(3) 0.9910(3) 0.0638(8) Uani 1 d . .
H8 H 0.9651(3) 0.5610(3) 1.0047(3) 0.077 Uiso 1 calc R .
C8A C 0.8805(3) 0.6276(2) 0.9151(2) 0.0481(6) Uani 1 d . .
C9 C 0.7639(3) 0.5223(2) 0.8538(3) 0.0544(7) Uani 1 d . .
C9A C 0.6638(3) 0.5241(2) 0.7730(2) 0.0458(6) Uani 1 d . .
C10 C 0.7958(2) 0.7347(2) 0.8170(2) 0.0400(5) Uani 1 d . .
C10A C 0.8984(2) 0.7265(2) 0.8963(2) 0.0455(6) Uani 1 d . .
C11 C 0.7805(3) 0.8206(2) 0.8949(3) 0.0525(7) Uani 1 d . .
C1' C 0.8298(2) 0.7783(2) 0.7309(2) 0.0394(5) Uani 1 d . .
C2' C 0.8403(2) 0.6925(2) 0.6492(2) 0.0390(5) Uani 1 d . .
C3' C 0.8614(2) 0.7095(2) 0.5533(2) 0.0459(6) Uani 1 d . .
C4' C 0.8899(3) 0.8020(3) 0.5273(3) 0.0614(8) Uani 1 d . .
H4' H 0.9006(3) 0.7915(3) 0.4609(3) 0.074 Uiso 1 calc R .
C5' C 0.9059(3) 0.9122(3) 0.5864(3) 0.0669(9) Uani 1 d . .
H5' H 0.9311(3) 0.9662(3) 0.5573(3) 0.080 Uiso 1 calc R .
C6' C 0.8892(3) 0.9484(3) 0.6788(3) 0.0638(8) Uani 1 d . .
H6' H 0.9043(3) 1.0246(3) 0.7058(3) 0.077 Uiso 1 calc R .
C7' C 0.8514(3) 0.8863(2) 0.7414(3) 0.0526(7) Uani 1 d . .
H7' H 0.8393(3) 0.9263(2) 0.7995(3) 0.063 Uiso 1 calc R .
Br21 Br 1.16044(4) 0.25392(4) 0.81576(4) 0.0859(2) Uani 1 d . .
O21 O 0.6499(3) -0.1423(2) 0.3816(3) 0.0964(9) Uani 1 d . .
O22 O 0.9373(2) 0.16214(15) 0.6183(2) 0.0494(4) Uani 1 d . .
N21 N 0.6275(2) 0.2964(2) 0.4591(3) 0.0675(7) Uani 1 d . .
C21 C 0.7481(3) -0.0121(3) 0.2752(3) 0.0708(9) Uani 1 d . .
H21 H 0.7225(3) -0.0909(3) 0.2434(3) 0.085 Uiso 1 calc R .
C22 C 0.7961(4) 0.0545(4) 0.2248(3) 0.0802(11) Uani 1 d . .
H22 H 0.8028(4) 0.0211(4) 0.1592(3) 0.096 Uiso 1 calc R .
C23 C 0.8345(3) 0.1712(3) 0.2719(3) 0.0734(10) Uani 1 d . .
H23 H 0.8666(3) 0.2167(3) 0.2377(3) 0.088 Uiso 1 calc R .
C24 C 0.8256(3) 0.2207(3) 0.3691(3) 0.0571(7) Uani 1 d . .
H24 H 0.8520(3) 0.2997(3) 0.4002(3) 0.068 Uiso 1 calc R .
C24A C 0.7778(2) 0.1549(2) 0.4216(2) 0.0427(5) Uani 1 d . .
C25 C 0.6865(3) 0.1757(3) 0.6668(3) 0.0566(7) Uani 1 d . .
H25 H 0.7104(3) 0.2541(3) 0.6995(3) 0.068 Uiso 1 calc R .
C26 C 0.6308(3) 0.1033(4) 0.7105(3) 0.0744(10) Uani 1 d . .
H26 H 0.6176(3) 0.1334(4) 0.7724(3) 0.089 Uiso 1 calc R .
C27 C 0.5952(3) -0.0127(4) 0.6628(3) 0.0801(12) Uani 1 d . .
H27 H 0.5594(3) -0.0604(4) 0.6934(3) 0.096 Uiso 1 calc R .
C28 C 0.6123(3) -0.0578(3) 0.5706(3) 0.0681(9) Uani 1 d . .
H28 H 0.5868(3) -0.1365(3) 0.5379(3) 0.082 Uiso 1 calc R .
C28A C 0.6676(2) 0.0129(2) 0.5246(3) 0.0505(6) Uani 1 d . .
C29 C 0.6831(3) -0.0387(2) 0.4245(3) 0.0607(8) Uani 1 d . .
C29A C 0.7369(3) 0.0362(2) 0.3734(2) 0.0516(6) Uani 1 d . .
C30 C 0.7683(2) 0.2141(2) 0.5293(2) 0.0387(5) Uani 1 d . .
C30A C 0.7062(2) 0.1313(2) 0.5749(2) 0.0430(6) Uani 1 d . .
C31 C 0.6905(2) 0.2634(2) 0.4911(2) 0.0467(6) Uani 1 d . .
C21' C 0.8915(2) 0.3104(2) 0.6270(2) 0.0362(5) Uani 1 d . .
C22' C 0.9707(2) 0.2653(2) 0.6688(2) 0.0379(5) Uani 1 d . .
C23' C 1.0869(2) 0.3391(2) 0.7700(2) 0.0451(6) Uani 1 d . .
C24' C 1.1506(3) 0.4544(3) 0.8330(2) 0.0542(7) Uani 1 d . .
H24' H 1.2243(3) 0.4810(3) 0.8928(2) 0.065 Uiso 1 calc R .
C25' C 1.1214(3) 0.5402(3) 0.8209(3) 0.0607(8) Uani 1 d . .
H25' H 1.1801(3) 0.6162(3) 0.8700(3) 0.073 Uiso 1 calc R .
C26' C 1.0195(3) 0.5262(2) 0.7476(3) 0.0598(8) Uani 1 d . .
H26' H 1.0164(3) 0.5939(2) 0.7532(3) 0.072 Uiso 1 calc R .
C27' C 0.9155(2) 0.4225(2) 0.6626(3) 0.0479(6) Uani 1 d . .
H27' H 0.8527(2) 0.4328(2) 0.6245(3) 0.057 Uiso 1 calc R .
C1" C 0.5363(7) 0.2487(7) 0.9397(6) 0.140(3) Uani 1 d . .
H1" H 0.5289(7) 0.2376(7) 0.8659(6) 0.168 Uiso 1 calc R .
C2" C 0.5580(7) 0.1785(7) 0.9840(7) 0.144(3) Uani 1 d . .
H2" H 0.5629(7) 0.1175(7) 0.9399(7) 0.173 Uiso 1 calc R .
C3" C 0.5733(6) 0.1952(8) 1.0954(8) 0.144(3) Uani 1 d . .
H3" H 0.5882(6) 0.1464(8) 1.1272(8) 0.172 Uiso 1 calc R .
C4" C 0.5655(7) 0.2872(10) 1.1567(6) 0.151(3) Uani 1 d . .
H4" H 0.5784(7) 0.3031(10) 1.2327(6) 0.182 Uiso 1 calc R .
C5" C 0.5395(8) 0.3536(8) 1.1081(8) 0.155(3) Uani 1 d . .
H5" H 0.5313(8) 0.4134(8) 1.1493(8) 0.186 Uiso 1 calc R .
C6" C 0.5252(6) 0.3344(7) 0.9988(7) 0.140(2) Uani 1 d . .
H6" H 0.5075(6) 0.3811(7) 0.9654(7) 0.168 Uiso 1 calc R .

loop_
_atom_type_symbol
_atom_type_description
_atom_type_scat_dispersion_real
_atom_type_scat_dispersion_imag
_atom_type_scat_source
C C .0181 .0091 'International Tables Vol C Tables 4.2.6.8 and 6.1.1.4'
H H .0000 .0000 'International Tables Vol C Tables 4.2.6.8 and 6.1.1.4'
N N .0311 .0180 'International Tables Vol C Tables 4.2.6.8 and 6.1.1.4'
O O .0492 .0322 'International Tables Vol C Tables 4.2.6.8 and 6.1.1.4'
Br Br -.6763 1.2805 'International Tables Vol C Tables 4.2.6.8 and 6.1.1.4'

loop_
_geom_angle_atom_site_label_1
_geom_angle_atom_site_label_2
_geom_angle_atom_site_label_3
_geom_angle
_geom_angle_site_symmetry_1
_geom_angle_site_symmetry_3
_geom_angle_publ_flag
C2 C1 C9A 120.8(3) . . ?
C1 C2 C3 120.2(3) . . ?
C4 C3 C2 119.6(3) . . ?
C3 C4 C4A 121.1(3) . . ?
C4 C4A C9A 119.0(2) . . ?
C4 C4A C10 119.1(2) . . ?
C9A C4A C10 121.9(2) . . ?
C6 C5 C10A 120.0(3) . . ?
C5 C6 C7 120.2(3) . . ?
C8 C7 C6 120.1(3) . . ?
C7 C8 C8A 121.0(3) . . ?
C10A C8A C8 119.1(3) . . ?
C10A C8A C9 122.0(3) . . ?
C8 C8A C9 118.9(3) . . ?
O1 C9 C9A 121.5(3) . . ?
O1 C9 C8A 120.1(3) . . ?
C9A C9 C8A 118.4(2) . . ?
C1 C9A C4A 119.3(3) . . ?
C1 C9A C9 119.1(3) . . ?
C4A C9A C9 121.6(3) . . ?
C11 C10 C4A 106.5(2) . . ?
C11 C10 C10A 105.3(2) . . ?
C4A C10 C10A 114.4(2) . . ?
C11 C10 C1' 110.1(2) . . ?
C4A C10 C1' 110.9(2) . . ?
C10A C10 C1' 109.4(2) . . ?
C8A C10A C5 119.7(3) . . ?
C8A C10A C10 121.6(2) . . ?
C5 C10A C10 118.7(2) . . ?
N1 C11 C10 179.0(4) . . ?
C7' C1' C2' 128.7(2) . . ?
C7' C1' C10 119.9(2) . . ?
C2' C1' C10 111.3(2) . . ?
O2 C2' C3' 119.8(2) . . ?
O2 C2' C1' 118.7(2) . . ?
C3' C2' C1' 121.5(2) . . ?
C4' C3' C2' 131.8(3) . . ?
C4' C3' Br1 116.2(2) . . ?
C2' C3' Br1 112.0(2) . . ?
C3' C4' C5' 129.4(3) . . ?
C6' C5' C4' 128.0(3) . . ?
C5' C6' C7' 128.6(3) . . ?
C1' C7' C6' 131.1(3) . . ?
C22 C21 C29A 121.2(3) . . ?
C21 C22 C23 119.4(3) . . ?
C24 C23 C22 120.4(3) . . ?
C23 C24 C24A 121.0(3) . . ?
C24 C24A C29A 119.0(3) . . ?
C24 C24A C30 119.0(2) . . ?
C29A C24A C30 121.9(2) . . ?
C30A C25 C26 119.9(3) . . ?
C27 C26 C25 120.5(4) . . ?
C28 C27 C26 120.1(3) . . ?
C27 C28 C28A 120.8(3) . . ?
C28 C28A C30A 119.1(3) . . ?
C28 C28A C29 119.3(3) . . ?
C30A C28A C29 121.6(3) . . ?
O21 C29 C28A 121.1(3) . . ?
O21 C29 C29A 120.1(3) . . ?
C28A C29 C29A 118.7(2) . . ?
C24A C29A C21 118.9(3) . . ?
C24A C29A C29 121.5(3) . . ?
C21 C29A C29 119.6(3) . . ?
C31 C30 C30A 105.5(2) . . ?
C31 C30 C24A 105.3(2) . . ?
C30A C30 C24A 114.3(2) . . ?
C31 C30 C21' 110.7(2) . . ?
C30A C30 C21' 109.8(2) . . ?
C24A C30 C21' 110.9(2) . . ?
C25 C30A C28A 119.7(3) . . ?
C25 C30A C30 118.5(2) . . ?
C28A C30A C30 121.9(2) . . ?
N21 C31 C30 177.1(3) . . ?
C27' C21' C22' 128.0(2) . . ?
C27' C21' C30 119.4(2) . . ?
C22' C21' C30 112.6(2) . . ?
O22 C22' C23' 119.3(2) . . ?
O22 C22' C21' 118.7(2) . . ?
C23' C22' C21' 122.0(2) . . ?
C24' C23' C22' 132.0(3) . . ?
C24' C23' Br21 115.5(2) . . ?
C22' C23' Br21 112.6(2) . . ?
C23' C24' C25' 129.2(3) . . ?
C26' C25' C24' 128.0(3) . . ?
C25' C26' C27' 129.0(3) . . ?
C21' C27' C26' 131.1(3) . . ?
C6" C1" C2" 121.3(8) . . ?
C1" C2" C3" 120.6(8) . . ?
C4" C3" C2" 117.1(8) . . ?
C5" C4" C3" 120.7(8) . . ?
C4" C5" C6" 120.4(9) . . ?
C1" C6" C5" 119.8(9) . . ?

loop_
_geom_bond_atom_site_label_1
_geom_bond_atom_site_label_2
_geom_bond_distance
_geom_bond_site_symmetry_2
_geom_bond_publ_flag
Br1 C3' 1.896(3) . ?
O1 C9 1.226(3) . ?
O2 C2' 1.228(3) . ?
N1 C11 1.133(4) . ?
C1 C2 1.368(5) . ?
C1 C9A 1.393(4) . ?
C2 C3 1.391(5) . ?
C3 C4 1.377(4) . ?
C4 C4A 1.389(4) . ?
C4A C9A 1.402(4) . ?
C4A C10 1.528(4) . ?
C5 C6 1.379(5) . ?
C5 C10A 1.393(4) . ?
C6 C7 1.384(6) . ?
C7 C8 1.359(6) . ?
C8 C8A 1.395(4) . ?
C8A C10A 1.392(4) . ?
C8A C9 1.474(4) . ?
C9 C9A 1.467(4) . ?
C10 C11 1.486(4) . ?
C10 C10A 1.533(4) . ?
C10 C1' 1.548(3) . ?
C1' C7' 1.360(4) . ?
C1' C2' 1.470(4) . ?
C2' C3' 1.461(4) . ?
C3' C4' 1.355(4) . ?
C4' C5' 1.413(5) . ?
C5' C6' 1.332(5) . ?
C6' C7' 1.419(4) . ?
Br21 C23' 1.895(3) . ?
O21 C29 1.224(4) . ?
O22 C22' 1.229(3) . ?
N21 C31 1.133(4) . ?
C21 C22 1.370(6) . ?
C21 C29A 1.397(5) . ?
C22 C23 1.376(6) . ?
C23 C24 1.371(5) . ?
C24 C24A 1.385(4) . ?
C24A C29A 1.395(4) . ?
C24A C30 1.534(4) . ?
C25 C30A 1.380(4) . ?
C25 C26 1.389(5) . ?
C26 C27 1.375(6) . ?
C27 C28 1.364(6) . ?
C28 C28A 1.396(4) . ?
C28A C30A 1.400(4) . ?
C28A C29 1.465(5) . ?
C29 C29A 1.479(5) . ?
C30 C31 1.486(3) . ?
C30 C30A 1.534(3) . ?
C30 C21' 1.546(3) . ?
C21' C27' 1.363(3) . ?
C21' C22' 1.468(3) . ?
C22' C23' 1.467(4) . ?
C23' C24' 1.348(4) . ?
C24' C25' 1.404(5) . ?
C25' C26' 1.337(5) . ?
C26' C27' 1.417(4) . ?
C1" C6" 1.326(10) . ?
C1" C2" 1.328(10) . ?
C2" C3" 1.388(10) . ?
C3" C4" 1.378(11) . ?
C4" C5" 1.334(11) . ?
C5" C6" 1.358(10) . ?

loop_
_geom_torsion_atom_site_label_1
_geom_torsion_atom_site_label_2
_geom_torsion_atom_site_label_3
_geom_torsion_atom_site_label_4
_geom_torsion
_geom_torsion_site_symmetry_1
_geom_torsion_site_symmetry_2
_geom_torsion_site_symmetry_3
_geom_torsion_site_symmetry_4
_geom_torsion_publ_flag
C9A C1 C2 C3 -0.4(5) . . . . ?
C1 C2 C3 C4 0.6(5) . . . . ?
C2 C3 C4 C4A 0.3(5) . . . . ?
C3 C4 C4A C9A -1.4(4) . . . . ?
C3 C4 C4A C10 179.5(3) . . . . ?
C10A C5 C6 C7 -1.0(6) . . . . ?
C5 C6 C7 C8 0.4(6) . . . . ?
C6 C7 C8 C8A 0.5(6) . . . . ?
C7 C8 C8A C10A -0.8(5) . . . . ?
C7 C8 C8A C9 176.9(3) . . . . ?
C10A C8A C9 O1 177.4(3) . . . . ?
C8 C8A C9 O1 -0.3(5) . . . . ?
C10A C8A C9 C9A -1.6(4) . . . . ?
C8 C8A C9 C9A -179.2(3) . . . . ?
C2 C1 C9A C4A -0.7(5) . . . . ?
C2 C1 C9A C9 -178.4(3) . . . . ?
C4 C4A C9A C1 1.5(4) . . . . ?
C10 C4A C9A C1 -179.4(3) . . . . ?
C4 C4A C9A C9 179.2(3) . . . . ?
C10 C4A C9A C9 -1.8(4) . . . . ?
O1 C9 C9A C1 -1.0(5) . . . . ?
C8A C9 C9A C1 177.9(3) . . . . ?
O1 C9 C9A C4A -178.7(3) . . . . ?
C8A C9 C9A C4A 0.2(4) . . . . ?
C4 C4A C10 C11 67.3(3) . . . . ?
C9A C4A C10 C11 -111.7(3) . . . . ?
C4 C4A C10 C10A -176.8(2) . . . . ?
C9A C4A C10 C10A 4.2(3) . . . . ?
C4 C4A C10 C1' -52.5(3) . . . . ?
C9A C4A C10 C1' 128.5(2) . . . . ?
C8 C8A C10A C5 0.2(4) . . . . ?
C9 C8A C10A C5 -177.4(3) . . . . ?
C8 C8A C10A C10 -178.0(3) . . . . ?
C9 C8A C10A C10 4.4(4) . . . . ?
C6 C5 C10A C8A 0.7(5) . . . . ?
C6 C5 C10A C10 178.9(3) . . . . ?
C11 C10 C10A C8A 111.1(3) . . . . ?
C4A C10 C10A C8A -5.4(4) . . . . ?
C1' C10 C10A C8A -130.5(3) . . . . ?
C11 C10 C10A C5 -67.1(3) . . . . ?
C4A C10 C10A C5 176.3(3) . . . . ?
C1' C10 C10A C5 51.2(3) . . . . ?
C11 C10 C1' C7' 5.7(4) . . . . ?
C4A C10 C1' C7' 123.3(3) . . . . ?
C10A C10 C1' C7' -109.6(3) . . . . ?
C11 C10 C1' C2' -177.4(2) . . . . ?
C4A C10 C1' C2' -59.8(3) . . . . ?
C10A C10 C1' C2' 67.3(3) . . . . ?
C7' C1' C2' O2 172.6(3) . . . . ?
C10 C1' C2' O2 -3.9(3) . . . . ?
C7' C1' C2' C3' -8.9(4) . . . . ?
C10 C1' C2' C3' 174.6(2) . . . . ?
O2 C2' C3' C4' -171.8(3) . . . . ?
C1' C2' C3' C4' 9.7(5) . . . . ?
O2 C2' C3' Br1 5.9(3) . . . . ?
C1' C2' C3' Br1 -172.6(2) . . . . ?
C2' C3' C4' C5' -1.4(6) . . . . ?
Br1 C3' C4' C5' -179.0(3) . . . . ?
C3' C4' C5' C6' -4.5(7) . . . . ?
C4' C5' C6' C7' 0.0(7) . . . . ?
C2' C1' C7' C6' 0.2(6) . . . . ?
C10 C1' C7' C6' 176.5(3) . . . . ?
C5' C6' C7' C1' 5.1(7) . . . . ?
C29A C21 C22 C23 0.2(6) . . . . ?
C21 C22 C23 C24 0.5(6) . . . . ?
C22 C23 C24 C24A -0.2(6) . . . . ?
C23 C24 C24A C29A -0.8(5) . . . . ?
C23 C24 C24A C30 -179.2(3) . . . . ?
C30A C25 C26 C27 0.0(5) . . . . ?
C25 C26 C27 C28 -1.3(5) . . . . ?
C26 C27 C28 C28A 1.1(5) . . . . ?
C27 C28 C28A C30A 0.4(5) . . . . ?
C27 C28 C28A C29 -179.2(3) . . . . ?
C28 C28A C29 O21 -1.0(5) . . . . ?
C30A C28A C29 O21 179.4(3) . . . . ?
C28 C28A C29 C29A 177.2(3) . . . . ?
C30A C28A C29 C29A -2.3(4) . . . . ?
C24 C24A C29A C21 1.5(4) . . . . ?
C30 C24A C29A C21 179.9(3) . . . . ?
C24 C24A C29A C29 -178.9(3) . . . . ?
C30 C24A C29A C29 -0.5(4) . . . . ?
C22 C21 C29A C24A -1.2(5) . . . . ?
C22 C21 C29A C29 179.2(3) . . . . ?
O21 C29 C29A C24A -178.7(3) . . . . ?
C28A C29 C29A C24A 3.0(4) . . . . ?
O21 C29 C29A C21 0.9(5) . . . . ?
C28A C29 C29A C21 -177.4(3) . . . . ?
C24 C24A C30 C31 60.6(3) . . . . ?
C29A C24A C30 C31 -117.8(3) . . . . ?
C24 C24A C30 C30A 176.0(2) . . . . ?
C29A C24A C30 C30A -2.4(3) . . . . ?
C24 C24A C30 C21' -59.2(3) . . . . ?
C29A C24A C30 C21' 122.4(3) . . . . ?
C26 C25 C30A C28A 1.4(4) . . . . ?
C26 C25 C30A C30 -179.8(3) . . . . ?
C28 C28A C30A C25 -1.6(4) . . . . ?
C29 C28A C30A C25 178.0(3) . . . . ?
C28 C28A C30A C30 179.6(3) . . . . ?
C29 C28A C30A C30 -0.8(4) . . . . ?
C31 C30 C30A C25 -60.4(3) . . . . ?
C24A C30 C30A C25 -175.7(2) . . . . ?
C21' C30 C30A C25 58.9(3) . . . . ?
C31 C30 C30A C28A 118.4(3) . . . . ?
C24A C30 C30A C28A 3.1(3) . . . . ?
C21' C30 C30A C28A -122.3(3) . . . . ?
C31 C30 C21' C27' -2.1(3) . . . . ?
C30A C30 C21' C27' -118.1(3) . . . . ?
C24A C30 C21' C27' 114.5(3) . . . . ?
C31 C30 C21' C22' 179.1(2) . . . . ?
C30A C30 C21' C22' 63.0(3) . . . . ?
C24A C30 C21' C22' -64.3(3) . . . . ?
C27' C21' C22' O22 -172.8(3) . . . . ?
C30 C21' C22' O22 5.9(3) . . . . ?
C27' C21' C22' C23' 8.6(4) . . . . ?
C30 C21' C22' C23' -172.7(2) . . . . ?
O22 C22' C23' C24' 171.6(3) . . . . ?
C21' C22' C23' C24' -9.8(5) . . . . ?
O22 C22' C23' Br21 -6.4(3) . . . . ?
C21' C22' C23' Br21 172.2(2) . . . . ?
C22' C23' C24' C25' 1.9(6) . . . . ?
Br21 C23' C24' C25' 179.8(3) . . . . ?
C23' C24' C25' C26' 4.4(6) . . . . ?
C24' C25' C26' C27' -0.8(6) . . . . ?
C22' C21' C27' C26' -0.4(5) . . . . ?
C30 C21' C27' C26' -179.0(3) . . . . ?
C25' C26' C27' C21' -4.1(6) . . . . ?
C6" C1" C2" C3" -2.1(13) . . . . ?
C1" C2" C3" C4" -0.2(12) . . . . ?
C2" C3" C4" C5" 2.6(12) . . . . ?
C3" C4" C5" C6" -2.7(13) . . . . ?
C2" C1" C6" C5" 2.0(12) . . . . ?
C4" C5" C6" C1" 0.4(12) . . . . ?

loop_
_cod_related_entry_id
_cod_related_entry_database
_cod_related_entry_code
1 ChemSpider 30653354
